data_4303608
loop_
_publ_author_name
'Charles E. Diesendruck'
'Eyal Tzur'
'Amos Ben-Asuly'
'Israel Goldberg'
'Bernd F. Straub'
'N. Gabriel Lemcoff'

_publ_section_title
;
Predicting the Cis-Trans Dichloro Configuration of Group 15-16 Chelated
Ruthenium Olefin Metathesis Complexes: A DFT and Experimental Study
;
_journal_name_full 'Inorganic Chemistry'
_journal_page_first 10819
_journal_page_last 10825
_journal_paper_doi 10.1021/ic901444c
_journal_volume 48
_journal_year 2009
_chemical_formula_moiety 'C32 H41 Cl2 N3 Ru '
_chemical_formula_sum 'C32 H41 Cl2 N3 Ru'
_chemical_formula_weight 639.65
_chemical_name_systematic
; 
 ? 
;
_space_group_IT_number 15
_symmetry_cell_setting monoclinic
_symmetry_space_group_name_Hall '-C 2yc'
_symmetry_space_group_name_H-M 'C 1 2/c 1'
_atom_sites_solution_hydrogens geom
_atom_sites_solution_primary direct
_atom_sites_solution_secondary difmap
_audit_creation_method SHELXL-97
_cell_angle_alpha 90.00
_cell_angle_beta 106.845(9)
_cell_angle_gamma 90.00
_cell_formula_units_Z 8
_cell_length_a 39.258(18)
_cell_length_b 11.887(5)
_cell_length_c 14.358(6)
_cell_measurement_reflns_used 1472
_cell_measurement_temperature 200(2)
_cell_measurement_theta_max 20.89
_cell_measurement_theta_min 2.23
_cell_volume 6413(5)
_computing_cell_refinement 'Bruker SMART'
_computing_data_collection 'Bruker SMART'
_computing_data_reduction 'Bruker SAINT'
_computing_molecular_graphics 'Bruker SHELXTL'
_computing_publication_material 'Bruker SHELXTL'
_computing_structure_refinement 'SHELXL-97 (Sheldrick, 1997)'
_computing_structure_solution 'SHELXS-97 (Sheldrick, 1990)'
_diffrn_ambient_temperature 200(2)
_diffrn_measured_fraction_theta_full 0.6
_diffrn_measured_fraction_theta_max 0.945
_diffrn_measurement_device_type 'CCD area detector'
_diffrn_measurement_method 'phi and omega scans'
_diffrn_radiation_monochromator graphite
_diffrn_radiation_source 'fine-focus sealed tube'
_diffrn_radiation_type MoK\a
_diffrn_radiation_wavelength 0.71073
_diffrn_reflns_av_R_equivalents 0.1268
_diffrn_reflns_av_sigmaI/netI 0.1659
_diffrn_reflns_limit_h_max 46
_diffrn_reflns_limit_h_min -41
_diffrn_reflns_limit_k_max 14
_diffrn_reflns_limit_k_min -14
_diffrn_reflns_limit_l_max 17
_diffrn_reflns_limit_l_min -16
_diffrn_reflns_number 14787
_diffrn_reflns_theta_full 25.57
_diffrn_reflns_theta_max 25.57
_diffrn_reflns_theta_min 1.08
_exptl_absorpt_coefficient_mu 0.680
_exptl_absorpt_correction_T_max 0.9668
_exptl_absorpt_correction_T_min 0.8760
_exptl_absorpt_correction_type multi-scan
_exptl_absorpt_process_details 'SADABS (Bruker, 2006)'
_exptl_crystal_colour green
_exptl_crystal_density_diffrn 1.325
_exptl_crystal_density_meas 1.325
_exptl_crystal_density_method 'not measured'
_exptl_crystal_description plate
_exptl_crystal_F_000 2656
_exptl_crystal_size_max 0.20
_exptl_crystal_size_mid 0.15
_exptl_crystal_size_min 0.05
_refine_diff_density_max 1.227
_refine_diff_density_min -1.312
_refine_diff_density_rms 0.142
_refine_ls_extinction_coef 0.08
_refine_ls_extinction_expression Fc^*^=kFc[1+0.001xFc^2^\l^3^/sin(2\q)]^-1/4^
_refine_ls_extinction_method SHELXL
_refine_ls_goodness_of_fit_ref 1.004
_refine_ls_hydrogen_treatment none
_refine_ls_matrix_type full
_refine_ls_number_parameters 352
_refine_ls_number_reflns 5693
_refine_ls_number_restraints 0.00008
_refine_ls_restrained_S_all 1.004
_refine_ls_R_factor_all 0.1438
_refine_ls_R_factor_gt 0.0646
_refine_ls_shift/su_max 0.02653
_refine_ls_shift/su_mean 0.016
_refine_ls_structure_factor_coef Fsqd
_refine_ls_weighting_details 'calc w=1/[\s^2^(Fo^2^)+(0.0676P)^2^+0.0000P] where P=(Fo^2^+2Fc^2^)/3'
_refine_ls_weighting_scheme calc
_refine_ls_wR_factor_gt 0.1388
_refine_ls_wR_factor_ref 0.1790
_reflns_number_gt 3104
_reflns_number_total 5693
_reflns_threshold_expression >2sigma(I)
_cod_data_source_file ic901444c_si_002_1.cif
_cod_data_source_block ey84156m
_cod_depositor_comments
;
The following automatic conversions were performed:
'_symmetry_cell_setting' value 'Monoclinic' changed to 'monoclinic'
according to '/home/saulius/struct/CIF-dictionaries/cif_core.dic'
dictionary named 'cif_core.dic' version 2.4.1 from 2010-06-29.

Automatic conversion script
Id: cif_fix_enum 1527 2010-12-29 10:47:43Z saulius 
;
_cod_database_code 4303608

loop_
_symmetry_equiv_pos_as_xyz
'x, y, z'
'-x, y, -z+1/2'
'x+1/2, y+1/2, z'
'-x+1/2, y+1/2, -z+1/2'
'-x, -y, -z'
'x, -y, z-1/2'
'-x+1/2, -y+1/2, -z'
'x+1/2, -y+1/2, z-1/2'

loop_
_atom_site_label
_atom_site_type_symbol
_atom_site_fract_x
_atom_site_fract_y
_atom_site_fract_z
_atom_site_U_iso_or_equiv
_atom_site_adp_type
_atom_site_occupancy
_atom_site_symmetry_multiplicity
_atom_site_calc_flag
_atom_site_refinement_flags
_atom_site_disorder_assembly
_atom_site_disorder_group
Ru1 Ru 0.122853(16) 0.76330(5) 0.20424(5) 0.0261(2) Uani 1 1 d . . .
Cl2 Cl 0.08875(5) 0.82014(17) 0.30690(15) 0.0377(5) Uani 1 1 d . . .
Cl3 Cl 0.13725(6) 0.67581(17) 0.07243(15) 0.0439(6) Uani 1 1 d . . .
N1 N 0.08141(16) 0.9148(5) 0.0512(5) 0.0341(16) Uani 1 1 d . . .
N2 N 0.13276(16) 0.9948(5) 0.1167(5) 0.0321(16) Uani 1 1 d . . .
C1 C 0.2022(2) 0.7803(7) 0.4638(6) 0.044(2) Uani 1 1 d . . .
H1 H 0.2168 0.8396 0.4575 0.053 Uiso 1 1 calc R . .
C2 C 0.1562(2) 0.6455(6) 0.3922(6) 0.0308(19) Uani 1 1 d . . .
C3 C 0.17644(19) 0.7397(6) 0.3819(6) 0.0325(18) Uani 1 1 d . . .
N3 N 0.13380(17) 0.6014(5) 0.3006(5) 0.0357(17) Uani 1 1 d . . .
C4 C 0.1660(2) 1.0266(6) 0.1823(5) 0.0291(18) Uani 1 1 d . . .
C5 C 0.11242(18) 0.9033(6) 0.1224(5) 0.0268(18) Uani 1 1 d . . .
C6 C 0.1663(2) 1.0873(6) 0.2655(6) 0.0323(19) Uani 1 1 d . . .
C7 C 0.1664(2) 0.7970(6) 0.2884(6) 0.036(2) Uani 1 1 d . . .
H7 H 0.1815 0.8487 0.2721 0.043 Uiso 1 1 calc R . .
C8 C 0.1988(2) 1.1210(6) 0.3278(6) 0.036(2) Uani 1 1 d . . .
H8 H 0.1989 1.1608 0.3837 0.044 Uiso 1 1 calc R . .
C9 C 0.0115(2) 0.6969(7) -0.0295(7) 0.053(3) Uani 1 1 d . . .
H9 H 0.0054 0.6382 -0.0740 0.063 Uiso 1 1 calc R . .
C10 C 0.0408(2) 0.7614(7) -0.0291(6) 0.041(2) Uani 1 1 d . . .
C11 C 0.1981(2) 1.0011(6) 0.1603(7) 0.039(2) Uani 1 1 d . . .
C12 C 0.2300(2) 1.0364(7) 0.2262(7) 0.043(2) Uani 1 1 d . . .
H12 H 0.2514 1.0185 0.2139 0.052 Uiso 1 1 calc R . .
C13 C 0.1602(3) 0.5989(7) 0.4826(6) 0.051(2) Uani 1 1 d . . .
H13 H 0.1463 0.5376 0.4891 0.061 Uiso 1 1 calc R . .
C14 C 0.04990(19) 0.8474(6) 0.0403(6) 0.0320(19) Uani 1 1 d . . .
C15 C 0.1318(2) 1.1136(7) 0.2913(7) 0.048(2) Uani 1 1 d . . .
H15A H 0.1370 1.1628 0.3466 0.071 Uiso 1 1 calc R . .
H15B H 0.1217 1.0449 0.3064 0.071 Uiso 1 1 calc R . .
H15C H 0.1152 1.1494 0.2369 0.071 Uiso 1 1 calc R . .
C16 C -0.0012(2) 0.8078(7) 0.0950(6) 0.042(2) Uani 1 1 d . . .
H16 H -0.0151 0.8234 0.1361 0.050 Uiso 1 1 calc R . .
C17 C 0.1003(2) 0.5487(7) 0.3109(7) 0.049(2) Uani 1 1 d . . .
H17A H 0.0902 0.5976 0.3501 0.058 Uiso 1 1 calc R . .
H17B H 0.1062 0.4778 0.3452 0.058 Uiso 1 1 calc R . .
C18 C 0.2061(3) 0.7328(8) 0.5546(7) 0.071(3) Uani 1 1 d . . .
H18 H 0.2230 0.7608 0.6094 0.085 Uiso 1 1 calc R . .
C19 C 0.2310(2) 1.0981(7) 0.3105(6) 0.040(2) Uani 1 1 d . . .
C20 C 0.02758(19) 0.8776(6) 0.0963(6) 0.0330(19) Uani 1 1 d . . .
C21 C -0.0095(2) 0.7141(7) 0.0324(7) 0.047(2) Uani 1 1 d . . .
C22 C 0.0319(2) 0.9855(6) 0.1552(6) 0.043(2) Uani 1 1 d . . .
H22A H 0.0178 1.0439 0.1162 0.065 Uiso 1 1 calc R . .
H22B H 0.0565 1.0076 0.1745 0.065 Uiso 1 1 calc R . .
H22C H 0.0242 0.9733 0.2120 0.065 Uiso 1 1 calc R . .
C23 C 0.1976(2) 0.9365(7) 0.0704(6) 0.051(2) Uani 1 1 d . . .
H23A H 0.1864 0.8648 0.0716 0.076 Uiso 1 1 calc R . .
H23B H 0.2215 0.9253 0.0679 0.076 Uiso 1 1 calc R . .
H23C H 0.1844 0.9779 0.0141 0.076 Uiso 1 1 calc R . .
C24 C 0.0606(2) 0.7391(8) -0.1017(7) 0.061(3) Uani 1 1 d . . .
H24A H 0.0857 0.7477 -0.0710 0.092 Uiso 1 1 calc R . .
H24B H 0.0531 0.7915 -0.1545 0.092 Uiso 1 1 calc R . .
H24C H 0.0558 0.6638 -0.1261 0.092 Uiso 1 1 calc R . .
C25 C 0.0797(2) 1.0185(7) -0.0083(7) 0.050(3) Uani 1 1 d . . .
H25A H 0.0606 1.0675 -0.0032 0.060 Uiso 1 1 calc R . .
H25B H 0.0763 1.0000 -0.0763 0.060 Uiso 1 1 calc R . .
C26 C 0.1155(2) 1.0728(7) 0.0354(7) 0.057(3) Uani 1 1 d . . .
H26A H 0.1289 1.0774 -0.0115 0.069 Uiso 1 1 calc R . .
H26B H 0.1129 1.1476 0.0595 0.069 Uiso 1 1 calc R . .
C27 C 0.1546(2) 0.5176(6) 0.2593(7) 0.046(2) Uani 1 1 d . . .
H27A H 0.1745 0.5564 0.2460 0.055 Uiso 1 1 calc R . .
H27B H 0.1394 0.4899 0.1978 0.055 Uiso 1 1 calc R . .
C28 C 0.1845(3) 0.6428(8) 0.5629(7) 0.064(3) Uani 1 1 d . . .
H28 H 0.1866 0.6121 0.6238 0.077 Uiso 1 1 calc R . .
C29 C 0.0724(3) 0.5274(9) 0.2139(8) 0.082(4) Uani 1 1 d . . .
H29A H 0.0824 0.4815 0.1735 0.123 Uiso 1 1 calc R . .
H29B H 0.0647 0.5978 0.1819 0.123 Uiso 1 1 calc R . .
H29C H 0.0523 0.4893 0.2250 0.123 Uiso 1 1 calc R . .
C30 C 0.1694(3) 0.4152(8) 0.3261(8) 0.081(4) Uani 1 1 d . . .
H30A H 0.1500 0.3757 0.3397 0.121 Uiso 1 1 calc R . .
H30B H 0.1856 0.4411 0.3860 0.121 Uiso 1 1 calc R . .
H30C H 0.1816 0.3656 0.2939 0.121 Uiso 1 1 calc R . .
C31 C -0.0401(3) 0.6374(9) 0.0329(10) 0.090(4) Uani 1 1 d . . .
H31A H -0.0348 0.5622 0.0171 0.135 Uiso 1 1 calc R . .
H31B H -0.0613 0.6632 -0.0144 0.135 Uiso 1 1 calc R . .
H31C H -0.0437 0.6381 0.0963 0.135 Uiso 1 1 calc R . .
C32 C 0.2663(2) 1.1354(9) 0.3776(8) 0.072(3) Uani 1 1 d . . .
H32A H 0.2652 1.1349 0.4435 0.108 Uiso 1 1 calc R . .
H32B H 0.2715 1.2101 0.3604 0.108 Uiso 1 1 calc R . .
H32C H 0.2846 1.0849 0.3716 0.108 Uiso 1 1 calc R . .

loop_
_atom_site_aniso_label
_atom_site_aniso_U_11
_atom_site_aniso_U_22
_atom_site_aniso_U_33
_atom_site_aniso_U_23
_atom_site_aniso_U_13
_atom_site_aniso_U_12
Ru1 0.0264(3) 0.0260(4) 0.0280(4) -0.0004(3) 0.0110(2) 0.0014(3)
Cl2 0.0389(12) 0.0464(12) 0.0325(12) 0.0001(10) 0.0179(10) 0.0048(9)
Cl3 0.0549(13) 0.0453(13) 0.0355(12) -0.0052(10) 0.0198(11) 0.0146(10)
N1 0.022(4) 0.042(4) 0.037(4) 0.008(3) 0.007(3) 0.004(3)
N2 0.031(4) 0.033(4) 0.032(4) 0.002(3) 0.009(3) -0.005(3)
C1 0.040(5) 0.036(5) 0.051(6) 0.014(4) 0.006(4) 0.007(4)
C2 0.037(5) 0.031(4) 0.030(5) -0.001(4) 0.019(4) 0.007(4)
C3 0.034(4) 0.027(4) 0.038(5) 0.002(4) 0.014(4) 0.004(4)
N3 0.045(4) 0.023(3) 0.040(4) -0.003(3) 0.013(4) -0.003(3)
C4 0.038(5) 0.025(4) 0.024(5) 0.013(3) 0.007(4) -0.002(3)
C5 0.022(4) 0.041(5) 0.021(4) -0.003(4) 0.011(3) 0.003(3)
C6 0.036(5) 0.024(4) 0.039(5) 0.008(4) 0.014(4) -0.003(3)
C7 0.042(5) 0.032(4) 0.039(5) 0.015(4) 0.021(4) 0.008(4)
C8 0.050(5) 0.027(4) 0.030(5) 0.003(4) 0.008(4) -0.003(4)
C9 0.041(6) 0.050(6) 0.068(7) -0.024(5) 0.016(5) -0.004(4)
C10 0.035(5) 0.045(5) 0.042(5) -0.003(4) 0.011(4) 0.012(4)
C11 0.042(5) 0.027(4) 0.050(6) 0.007(4) 0.016(5) 0.000(4)
C12 0.027(5) 0.043(5) 0.057(6) 0.010(5) 0.009(4) -0.002(4)
C13 0.070(7) 0.041(5) 0.039(6) 0.013(5) 0.013(5) 0.003(5)
C14 0.028(4) 0.037(5) 0.033(5) 0.000(4) 0.012(4) 0.012(4)
C15 0.044(5) 0.050(6) 0.055(6) -0.001(5) 0.025(5) 0.001(4)
C16 0.031(5) 0.052(5) 0.044(6) 0.007(5) 0.012(4) 0.003(4)
C17 0.055(6) 0.041(5) 0.057(7) -0.002(5) 0.028(5) -0.015(4)
C18 0.085(8) 0.051(6) 0.050(6) -0.002(5) -0.023(6) 0.016(6)
C19 0.030(5) 0.042(5) 0.046(6) 0.002(4) 0.007(4) -0.009(4)
C20 0.025(4) 0.035(4) 0.035(5) 0.004(4) 0.002(4) 0.006(3)
C21 0.031(5) 0.050(5) 0.062(7) -0.005(5) 0.017(5) -0.004(4)
C22 0.044(5) 0.041(5) 0.049(6) 0.001(4) 0.022(5) 0.003(4)
C23 0.058(6) 0.061(6) 0.039(6) 0.001(5) 0.023(5) -0.004(5)
C24 0.048(6) 0.094(8) 0.043(6) -0.034(6) 0.016(5) -0.001(6)
C25 0.031(5) 0.055(6) 0.053(6) 0.022(5) -0.004(5) 0.001(4)
C26 0.051(6) 0.046(5) 0.059(7) 0.027(5) -0.008(5) -0.004(4)
C27 0.059(6) 0.029(5) 0.053(6) 0.002(4) 0.020(5) 0.010(4)
C28 0.105(9) 0.053(6) 0.033(6) 0.000(5) 0.020(6) 0.001(6)
C29 0.079(8) 0.080(8) 0.081(9) -0.001(7) 0.016(7) -0.035(7)
C30 0.133(10) 0.040(6) 0.078(9) 0.007(6) 0.045(8) 0.038(6)
C31 0.056(7) 0.089(8) 0.139(12) -0.022(8) 0.050(8) -0.027(6)
C32 0.046(6) 0.079(7) 0.079(8) -0.013(6) -0.004(6) -0.005(5)

loop_
_atom_type_symbol
_atom_type_description
_atom_type_scat_dispersion_real
_atom_type_scat_dispersion_imag
_atom_type_scat_source
C C 0.0033 0.0016 'International Tables Vol C Tables 4.2.6.8 and 6.1.1.4'
H H 0.0000 0.0000 'International Tables Vol C Tables 4.2.6.8 and 6.1.1.4'
N N 0.0061 0.0033 'International Tables Vol C Tables 4.2.6.8 and 6.1.1.4'
Cl Cl 0.1484 0.1585 'International Tables Vol C Tables 4.2.6.8 and 6.1.1.4'
Ru Ru -1.2594 0.8363 'International Tables Vol C Tables 4.2.6.8 and 6.1.1.4'

loop_
_geom_angle_atom_site_label_1
_geom_angle_atom_site_label_2
_geom_angle_atom_site_label_3
_geom_angle
_geom_angle_site_symmetry_1
_geom_angle_site_symmetry_3
_geom_angle_publ_flag
C7 Ru1 C5 101.4(3) . . ?
C7 Ru1 N3 79.2(3) . . ?
C5 Ru1 N3 178.6(3) . . ?
C7 Ru1 Cl2 96.6(3) . . ?
C5 Ru1 Cl2 94.1(2) . . ?
N3 Ru1 Cl2 84.62(17) . . ?
C7 Ru1 Cl3 103.3(3) . . ?
C5 Ru1 Cl3 87.2(2) . . ?
N3 Ru1 Cl3 93.78(17) . . ?
Cl2 Ru1 Cl3 159.33(8) . . ?
C5 N1 C14 125.6(6) . . ?
C5 N1 C25 113.5(6) . . ?
C14 N1 C25 120.2(6) . . ?
C5 N2 C4 127.8(6) . . ?
C5 N2 C26 113.6(6) . . ?
C4 N2 C26 118.4(6) . . ?
C18 C1 C3 120.4(8) . . ?
C18 C1 H1 119.8 . . ?
C3 C1 H1 119.8 . . ?
C13 C2 C3 120.4(8) . . ?
C13 C2 N3 125.6(7) . . ?
C3 C2 N3 113.9(7) . . ?
C1 C3 C2 118.8(7) . . ?
C1 C3 C7 123.5(7) . . ?
C2 C3 C7 117.4(7) . . ?
C2 N3 C27 109.7(6) . . ?
C2 N3 C17 112.3(7) . . ?
C27 N3 C17 110.6(6) . . ?
C2 N3 Ru1 101.5(4) . . ?
C27 N3 Ru1 109.8(5) . . ?
C17 N3 Ru1 112.7(5) . . ?
C11 C4 C6 121.0(7) . . ?
C11 C4 N2 120.0(7) . . ?
C6 C4 N2 118.9(7) . . ?
N1 C5 N2 106.8(6) . . ?
N1 C5 Ru1 120.8(5) . . ?
N2 C5 Ru1 132.1(5) . . ?
C8 C6 C4 118.7(8) . . ?
C8 C6 C15 119.7(7) . . ?
C4 C6 C15 121.6(7) . . ?
C3 C7 Ru1 117.3(6) . . ?
C3 C7 H7 121.4 . . ?
Ru1 C7 H7 121.4 . . ?
C6 C8 C19 122.9(8) . . ?
C6 C8 H8 118.5 . . ?
C19 C8 H8 118.5 . . ?
C10 C9 C21 124.2(8) . . ?
C10 C9 H9 117.9 . . ?
C21 C9 H9 117.9 . . ?
C9 C10 C14 116.7(8) . . ?
C9 C10 C24 120.0(8) . . ?
C14 C10 C24 123.2(8) . . ?
C12 C11 C4 117.7(8) . . ?
C12 C11 C23 121.7(8) . . ?
C4 C11 C23 120.6(8) . . ?
C11 C12 C19 122.4(8) . . ?
C11 C12 H12 118.8 . . ?
C19 C12 H12 118.8 . . ?
C2 C13 C28 120.0(9) . . ?
C2 C13 H13 120.0 . . ?
C28 C13 H13 120.0 . . ?
C10 C14 C20 121.6(7) . . ?
C10 C14 N1 121.2(7) . . ?
C20 C14 N1 117.1(7) . . ?
C6 C15 H15A 109.5 . . ?
C6 C15 H15B 109.5 . . ?
H15A C15 H15B 109.5 . . ?
C6 C15 H15C 109.5 . . ?
H15A C15 H15C 109.5 . . ?
H15B C15 H15C 109.5 . . ?
C20 C16 C21 120.9(8) . . ?
C20 C16 H16 119.6 . . ?
C21 C16 H16 119.6 . . ?
N3 C17 C29 113.5(8) . . ?
N3 C17 H17A 108.9 . . ?
C29 C17 H17A 108.9 . . ?
N3 C17 H17B 108.9 . . ?
C29 C17 H17B 108.9 . . ?
H17A C17 H17B 107.7 . . ?
C1 C18 C28 119.2(9) . . ?
C1 C18 H18 120.4 . . ?
C28 C18 H18 120.4 . . ?
C8 C19 C12 117.3(8) . . ?
C8 C19 C32 123.1(8) . . ?
C12 C19 C32 119.7(8) . . ?
C16 C20 C14 118.7(7) . . ?
C16 C20 C22 117.9(7) . . ?
C14 C20 C22 123.3(7) . . ?
C16 C21 C9 117.1(8) . . ?
C16 C21 C31 120.7(9) . . ?
C9 C21 C31 122.3(9) . . ?
C20 C22 H22A 109.5 . . ?
C20 C22 H22B 109.5 . . ?
H22A C22 H22B 109.5 . . ?
C20 C22 H22C 109.5 . . ?
H22A C22 H22C 109.5 . . ?
H22B C22 H22C 109.5 . . ?
C11 C23 H23A 109.5 . . ?
C11 C23 H23B 109.5 . . ?
H23A C23 H23B 109.5 . . ?
C11 C23 H23C 109.5 . . ?
H23A C23 H23C 109.5 . . ?
H23B C23 H23C 109.5 . . ?
C10 C24 H24A 109.5 . . ?
C10 C24 H24B 109.5 . . ?
H24A C24 H24B 109.5 . . ?
C10 C24 H24C 109.5 . . ?
H24A C24 H24C 109.5 . . ?
H24B C24 H24C 109.5 . . ?
N1 C25 C26 103.5(6) . . ?
N1 C25 H25A 111.1 . . ?
C26 C25 H25A 111.0 . . ?
N1 C25 H25B 111.1 . . ?
C26 C25 H25B 111.1 . . ?
H25A C25 H25B 109.0 . . ?
N2 C26 C25 102.6(6) . . ?
N2 C26 H26A 111.2 . . ?
C25 C26 H26A 111.2 . . ?
N2 C26 H26B 111.3 . . ?
C25 C26 H26B 111.3 . . ?
H26A C26 H26B 109.2 . . ?
N3 C27 C30 114.9(7) . . ?
N3 C27 H27A 108.5 . . ?
C30 C27 H27A 108.5 . . ?
N3 C27 H27B 108.5 . . ?
C30 C27 H27B 108.5 . . ?
H27A C27 H27B 107.5 . . ?
C13 C28 C18 121.1(9) . . ?
C13 C28 H28 119.5 . . ?
C18 C28 H28 119.5 . . ?
C17 C29 H29A 109.5 . . ?
C17 C29 H29B 109.5 . . ?
H29A C29 H29B 109.5 . . ?
C17 C29 H29C 109.5 . . ?
H29A C29 H29C 109.5 . . ?
H29B C29 H29C 109.5 . . ?
C27 C30 H30A 109.5 . . ?
C27 C30 H30B 109.5 . . ?
H30A C30 H30B 109.5 . . ?
C27 C30 H30C 109.5 . . ?
H30A C30 H30C 109.5 . . ?
H30B C30 H30C 109.5 . . ?
C21 C31 H31A 109.5 . . ?
C21 C31 H31B 109.5 . . ?
H31A C31 H31B 109.5 . . ?
C21 C31 H31C 109.5 . . ?
H31A C31 H31C 109.5 . . ?
H31B C31 H31C 109.5 . . ?
C19 C32 H32A 109.5 . . ?
C19 C32 H32B 109.5 . . ?
H32A C32 H32B 109.5 . . ?
C19 C32 H32C 109.5 . . ?
H32A C32 H32C 109.5 . . ?
H32B C32 H32C 109.5 . . ?

loop_
_geom_bond_atom_site_label_1
_geom_bond_atom_site_label_2
_geom_bond_distance
_geom_bond_site_symmetry_2
_geom_bond_publ_flag
Ru1 C7 1.830(8) . ?
Ru1 C5 2.010(7) . ?
Ru1 N3 2.336(6) . ?
Ru1 Cl2 2.359(2) . ?
Ru1 Cl3 2.367(2) . ?
N1 C5 1.351(9) . ?
N1 C14 1.444(9) . ?
N1 C25 1.490(10) . ?
N2 C5 1.365(9) . ?
N2 C4 1.422(9) . ?
N2 C26 1.491(10) . ?
C1 C18 1.388(13) . ?
C1 C3 1.396(11) . ?
C1 H1 0.9300 . ?
C2 C13 1.379(11) . ?
C2 C3 1.405(10) . ?
C2 N3 1.451(9) . ?
C3 C7 1.455(11) . ?
N3 C27 1.515(10) . ?
N3 C17 1.503(10) . ?
C4 C11 1.418(11) . ?
C4 C6 1.393(11) . ?
C6 C8 1.388(10) . ?
C6 C15 1.536(11) . ?
C7 H7 0.9300 . ?
C8 C19 1.386(11) . ?
C8 H8 0.9300 . ?
C9 C10 1.381(11) . ?
C9 C21 1.390(12) . ?
C9 H9 0.9300 . ?
C10 C14 1.399(11) . ?
C10 C24 1.495(12) . ?
C11 C12 1.398(11) . ?
C11 C23 1.496(12) . ?
C12 C19 1.406(12) . ?
C12 H12 0.9300 . ?
C13 C28 1.369(12) . ?
C13 H13 0.9300 . ?
C14 C20 1.397(10) . ?
C15 H15A 0.9600 . ?
C15 H15B 0.9600 . ?
C15 H15C 0.9600 . ?
C16 C20 1.398(10) . ?
C16 C21 1.409(11) . ?
C16 H16 0.9300 . ?
C17 C29 1.524(13) . ?
C17 H17A 0.9700 . ?
C17 H17B 0.9700 . ?
C18 C28 1.392(14) . ?
C18 H18 0.9300 . ?
C19 C32 1.507(11) . ?
C20 C22 1.519(10) . ?
C21 C31 1.511(12) . ?
C22 H22A 0.9600 . ?
C22 H22B 0.9600 . ?
C22 H22C 0.9600 . ?
C23 H23A 0.9600 . ?
C23 H23B 0.9600 . ?
C23 H23C 0.9600 . ?
C24 H24A 0.9600 . ?
C24 H24B 0.9600 . ?
C24 H24C 0.9600 . ?
C25 C26 1.506(11) . ?
C25 H25A 0.9700 . ?
C25 H25B 0.9700 . ?
C26 H26A 0.9700 . ?
C26 H26B 0.9700 . ?
C27 C30 1.553(12) . ?
C27 H27A 0.9700 . ?
C27 H27B 0.9700 . ?
C28 H28 0.9300 . ?
C29 H29A 0.9600 . ?
C29 H29B 0.9600 . ?
C29 H29C 0.9600 . ?
C30 H30A 0.9600 . ?
C30 H30B 0.9600 . ?
C30 H30C 0.9600 . ?
C31 H31A 0.9600 . ?
C31 H31B 0.9600 . ?
C31 H31C 0.9600 . ?
C32 H32A 0.9600 . ?
C32 H32B 0.9600 . ?
C32 H32C 0.9600 . ?
